data_7157229
loop_
_publ_author_name
'Aiken, Stuart'
'Anozie, Kelechi'
'de Azevedo, Orlando D. C. C.'
'Cowen, Lewis'
'Edgar, Ross J. L.'
'Gabbutt, Christopher D.'
'Heron, B. Mark'
'Lawrence, Philippa A.'
'Mills, Abby J.'
'Rice, Craig R.'
'Urquhart, Mike W. J.'
'Zonidis, Dimitrios'

_publ_section_title
;
 Expedient synthesis of highly substituted 3,4-dihydro-1,2-oxathiine
 2,2-dioxides and 1,2-oxathiine 2,2-dioxides: revisiting sulfene additions
 to enaminoketones.
;
_journal_issue 44
_journal_name_full 'Organic &amp; biomolecular chemistry'
_journal_page_first 9585
_journal_page_last 9604
_journal_paper_doi 10.1039/c9ob01657k
_journal_volume 17
_journal_year 2019
_chemical_formula_moiety 'C22 H16 O3 S'
_chemical_formula_sum 'C22 H16 O3 S'
_chemical_formula_weight 360.44
_space_group_crystal_system monoclinic
_space_group_IT_number 14
_space_group_name_Hall '-P 2yn'
_space_group_name_H-M_alt 'P 1 21/n 1'
_symmetry_Int_Tables_number 14
_audit_creation_date 2017-03-06
_audit_creation_method
;
Olex2 1.2
(compiled 2017.02.23 svn.r3390 for OlexSys, GUI svn.r5318)
;
_audit_update_record
;
2019-05-02 deposited with the CCDC.	2019-10-31 downloaded from the CCDC.
;
_cell_angle_alpha 90
_cell_angle_beta 99.794(4)
_cell_angle_gamma 90
_cell_formula_units_Z 4
_cell_length_a 8.8058(9)
_cell_length_b 20.394(2)
_cell_length_c 9.6437(10)
_cell_measurement_reflns_used 7244
_cell_measurement_temperature 150(2)
_cell_measurement_theta_max 33.09
_cell_measurement_theta_min 2.36
_cell_volume 1706.6(3)
_computing_molecular_graphics 'Olex2 (Dolomanov et al., 2009)'
_computing_publication_material 'Olex2 (Dolomanov et al., 2009)'
_computing_structure_refinement 'olex2.refine (Bourhis et al., 2015)'
_diffrn_ambient_temperature 150.0
_diffrn_measured_fraction_theta_full 0.9996
_diffrn_measured_fraction_theta_max 0.9996
_diffrn_measurement_device_type 'Bruker APEX-II CCD'
_diffrn_measurement_method '\f and \w scans'
_diffrn_radiation_type 'Mo K\a'
_diffrn_radiation_wavelength 0.71073
_diffrn_reflns_av_R_equivalents 0.0674
_diffrn_reflns_av_unetI/netI 0.0836
_diffrn_reflns_limit_h_max 12
_diffrn_reflns_limit_h_min -9
_diffrn_reflns_limit_k_max 26
_diffrn_reflns_limit_k_min -29
_diffrn_reflns_limit_l_max 12
_diffrn_reflns_limit_l_min -13
_diffrn_reflns_number 19217
_diffrn_reflns_theta_full 30.5065
_diffrn_reflns_theta_max 30.51
_diffrn_reflns_theta_min 2.36
_diffrn_standards_number 0
_exptl_absorpt_coefficient_mu 0.209
_exptl_absorpt_correction_type none
_exptl_crystal_colour yellow
_exptl_crystal_colour_primary yellow
_exptl_crystal_density_diffrn 1.4027
_exptl_crystal_description block
_exptl_crystal_F_000 752.8599
_exptl_crystal_size_max 0.2
_exptl_crystal_size_mid 0.18
_exptl_crystal_size_min 0.12
_refine_diff_density_max 0.9287
_refine_diff_density_min -0.9851
_refine_diff_density_rms 0.1864
_refine_ls_d_res_high 0.7000
_refine_ls_d_res_low 8.6139
_refine_ls_goodness_of_fit_ref 1.0557
_refine_ls_hydrogen_treatment constr
_refine_ls_matrix_type full
_refine_ls_number_constraints 32
_refine_ls_number_parameters 235
_refine_ls_number_reflns 5218
_refine_ls_number_restraints 0
_refine_ls_restrained_S_all 1.0557
_refine_ls_R_factor_all 0.1122
_refine_ls_R_factor_gt 0.0686
_refine_ls_shift/su_max 0.0001
_refine_ls_shift/su_mean 0.0000
_refine_ls_structure_factor_coef Fsqd
_refine_ls_weighting_details 'w=1/[\s^2^(Fo^2^)+(0.0488P)^2^+1.5819P] where P=(Fo^2^+2Fc^2^)/3'
_refine_ls_weighting_scheme calc
_refine_ls_wR_factor_gt 0.1245
_refine_ls_wR_factor_ref 0.1417
_reflns_Friedel_coverage 0.0
_reflns_limit_h_max 8
_reflns_limit_h_min -12
_reflns_limit_k_max 29
_reflns_limit_k_min 0
_reflns_limit_l_max 13
_reflns_limit_l_min -7
_reflns_number_gt 3595
_reflns_number_total 5218
_reflns_threshold_expression I>=2u(I)
_cod_data_source_file c9ob01657k2.cif
_cod_data_source_block mo_CC_KAA9R_0m_a
_cod_original_cell_volume 1706.7(3)
_cod_original_sg_symbol_Hall '-P 2ybc (x-z,y,z)'
_cod_database_code 7157229
_olex2_refinement_description
;
1. Fixed Uiso
 At 1.2 times of:
  All C(H) groups
2.a Aromatic/amide H refined with riding coordinates:
 C2(H2), C6(H6), C7(H7), C8(H8), C9(H9), C10(H10), C12(H12), C13(H13),
 C14(H14), C15(H15), C16(H16), C18(H18), C19(H19), C20(H20), C21(H21), C22(H22)
;
_olex2_submission_special_instructions 'No special instructions were received'

loop_
_space_group_symop_id
_space_group_symop_operation_xyz
1 x,y,z
2 -x+1/2,y+1/2,-z+1/2
3 -x,-y,-z
4 x-1/2,-y-1/2,z-1/2

loop_
_atom_site_label
_atom_site_type_symbol
_atom_site_fract_x
_atom_site_fract_y
_atom_site_fract_z
_atom_site_U_iso_or_equiv
_atom_site_adp_type
_atom_site_occupancy
_atom_site_refinement_flags_posn
S1 S 0.37759(6) 0.54496(3) 0.26949(6) 0.01528(13) Uani 1.000000 .
O1 O 0.49207(17) 0.57946(7) 0.39429(17) 0.0179(3) Uani 1.000000 .
O2 O 0.39362(19) 0.57576(8) 0.14084(17) 0.0247(4) Uani 1.000000 .
O3 O 0.41212(18) 0.47694(8) 0.28776(18) 0.0224(4) Uani 1.000000 .
C1 C 0.1984(2) 0.56549(11) 0.3134(2) 0.0153(4) Uani 1.000000 .
C2 C 0.1938(2) 0.62446(11) 0.3757(2) 0.0171(4) Uani 1.000000 .
H2 H 0.0955(2) 0.63959(11) 0.3898(2) 0.0205(5) Uiso 1.000000 R
C3 C 0.3241(2) 0.66709(10) 0.4234(2) 0.0156(4) Uani 1.000000 .
C4 C 0.4692(2) 0.64524(10) 0.4293(2) 0.0149(4) Uani 1.000000 .
C5 C 0.0654(2) 0.52092(10) 0.2725(2) 0.0161(4) Uani 1.000000 .
C6 C 0.0602(3) 0.47481(11) 0.1654(2) 0.0189(5) Uani 1.000000 .
H6 H 0.1464(3) 0.46950(11) 0.1191(2) 0.0226(6) Uiso 1.000000 R
C7 C -0.0705(3) 0.43649(12) 0.1259(3) 0.0238(5) Uani 1.000000 .
H7 H -0.0733(3) 0.40543(12) 0.0521(3) 0.0285(6) Uiso 1.000000 R
C8 C -0.1966(3) 0.44315(12) 0.1930(3) 0.0249(5) Uani 1.000000 .
H8 H -0.2863(3) 0.41737(12) 0.1642(3) 0.0299(6) Uiso 1.000000 R
C9 C -0.1912(3) 0.48767(12) 0.3024(3) 0.0230(5) Uani 1.000000 .
H9 H -0.2765(3) 0.49162(12) 0.3504(3) 0.0276(6) Uiso 1.000000 R
C10 C -0.0618(3) 0.52637(11) 0.3418(3) 0.0201(5) Uani 1.000000 .
H10 H -0.0591(3) 0.55694(11) 0.4165(3) 0.0242(6) Uiso 1.000000 R
C11 C 0.2890(2) 0.73405(10) 0.4728(2) 0.0151(4) Uani 1.000000 .
C12 C 0.2089(3) 0.77886(11) 0.3789(2) 0.0185(5) Uani 1.000000 .
H12 H 0.1754(3) 0.76660(11) 0.2836(2) 0.0222(6) Uiso 1.000000 R
C13 C 0.1774(3) 0.84143(12) 0.4237(3) 0.0248(5) Uani 1.000000 .
H13 H 0.1236(3) 0.87195(12) 0.3588(3) 0.0297(6) Uiso 1.000000 R
C14 C 0.2244(3) 0.85919(12) 0.5626(3) 0.0262(6) Uani 1.000000 .
H14 H 0.2041(3) 0.90210(12) 0.5931(3) 0.0315(7) Uiso 1.000000 R
C15 C 0.3011(3) 0.81435(12) 0.6572(3) 0.0244(5) Uani 1.000000 .
H15 H 0.3320(3) 0.82640(12) 0.7530(3) 0.0293(6) Uiso 1.000000 R
C16 C 0.3333(3) 0.75175(12) 0.6128(2) 0.0199(5) Uani 1.000000 .
H16 H 0.3856(3) 0.72113(12) 0.6784(2) 0.0239(6) Uiso 1.000000 R
C17 C 0.6178(2) 0.67820(10) 0.4784(2) 0.0141(4) Uani 1.000000 .
C18 C 0.7434(2) 0.64206(11) 0.5459(2) 0.0165(4) Uani 1.000000 .
H18 H 0.7328(2) 0.59633(11) 0.5603(2) 0.0198(5) Uiso 1.000000 R
C19 C 0.8837(3) 0.67249(11) 0.5921(2) 0.0187(5) Uani 1.000000 .
H19 H 0.9687(3) 0.64755(11) 0.6382(2) 0.0225(6) Uiso 1.000000 R
C20 C 0.9005(3) 0.73931(12) 0.5713(2) 0.0204(5) Uani 1.000000 .
H20 H 0.9963(3) 0.76025(12) 0.6040(2) 0.0245(6) Uiso 1.000000 R
C21 C 0.7768(3) 0.77522(11) 0.5027(2) 0.0208(5) Uani 1.000000 .
H21 H 0.7886(3) 0.82081(11) 0.4873(2) 0.0249(6) Uiso 1.000000 R
C22 C 0.6360(3) 0.74545(11) 0.4561(2) 0.0179(5) Uani 1.000000 .
H22 H 0.5519(3) 0.77058(11) 0.4091(2) 0.0215(5) Uiso 1.000000 R

loop_
_atom_site_aniso_label
_atom_site_aniso_U_11
_atom_site_aniso_U_22
_atom_site_aniso_U_33
_atom_site_aniso_U_12
_atom_site_aniso_U_13
_atom_site_aniso_U_23
S1 0.0106(2) 0.0149(2) 0.0200(3) -0.0012(2) 0.00161(19) -0.0022(2)
O1 0.0120(8) 0.0142(7) 0.0260(8) 0.0009(6) -0.0012(6) -0.0058(6)
O2 0.0224(9) 0.0308(9) 0.0216(8) -0.0023(7) 0.0059(7) 0.0012(7)
O3 0.0157(8) 0.0162(8) 0.0348(10) -0.0003(6) 0.0023(7) -0.0045(7)
C1 0.0093(10) 0.0189(10) 0.0167(10) -0.0004(8) -0.0004(8) 0.0009(9)
C2 0.0096(10) 0.0189(11) 0.0222(11) 0.0009(8) 0.0012(8) -0.0010(9)
C3 0.0133(10) 0.0163(10) 0.0163(10) -0.0012(8) 0.0003(8) -0.0016(8)
C4 0.0142(10) 0.0127(10) 0.0170(10) -0.0013(8) 0.0005(8) -0.0025(8)
C5 0.0129(10) 0.0149(10) 0.0190(11) -0.0024(8) -0.0017(8) 0.0024(9)
C6 0.0149(11) 0.0200(11) 0.0208(11) -0.0009(9) 0.0006(9) 0.0012(9)
C7 0.0239(13) 0.0205(11) 0.0249(12) -0.0050(10) -0.0015(10) -0.0025(10)
C8 0.0157(11) 0.0235(12) 0.0320(13) -0.0064(9) -0.0059(10) 0.0022(10)
C9 0.0127(11) 0.0241(12) 0.0315(13) 0.0002(9) 0.0022(10) 0.0033(10)
C10 0.0160(11) 0.0193(11) 0.0246(12) 0.0006(9) 0.0020(9) 0.0002(9)
C11 0.0088(10) 0.0168(10) 0.0202(11) -0.0008(8) 0.0037(8) -0.0024(9)
C12 0.0156(11) 0.0199(11) 0.0202(11) -0.0007(9) 0.0038(9) 0.0005(9)
C13 0.0221(12) 0.0190(11) 0.0350(14) 0.0035(10) 0.0103(11) 0.0057(10)
C14 0.0206(13) 0.0171(11) 0.0445(15) -0.0035(10) 0.0154(11) -0.0097(11)
C15 0.0161(12) 0.0309(13) 0.0275(12) -0.0069(10) 0.0075(10) -0.0126(11)
C16 0.0125(11) 0.0247(12) 0.0223(11) -0.0008(9) 0.0019(9) -0.0029(10)
C17 0.0102(10) 0.0170(10) 0.0156(10) -0.0008(8) 0.0031(8) -0.0027(8)
C18 0.0132(11) 0.0165(10) 0.0201(11) -0.0000(8) 0.0038(9) 0.0010(9)
C19 0.0126(11) 0.0251(12) 0.0176(11) 0.0019(9) -0.0003(9) 0.0024(9)
C20 0.0116(11) 0.0270(12) 0.0224(11) -0.0056(9) 0.0021(9) -0.0037(10)
C21 0.0201(12) 0.0167(11) 0.0265(12) -0.0043(9) 0.0068(10) -0.0014(9)
C22 0.0126(10) 0.0180(11) 0.0228(11) 0.0014(9) 0.0019(9) 0.0008(9)

loop_
_atom_type_symbol
_atom_type_scat_dispersion_real
_atom_type_scat_dispersion_imag
_atom_type_scat_Cromer_Mann_a1
_atom_type_scat_Cromer_Mann_a2
_atom_type_scat_Cromer_Mann_a3
_atom_type_scat_Cromer_Mann_a4
_atom_type_scat_Cromer_Mann_b1
_atom_type_scat_Cromer_Mann_b2
_atom_type_scat_Cromer_Mann_b3
_atom_type_scat_Cromer_Mann_b4
_atom_type_scat_Cromer_Mann_c
_atom_type_scat_source
_atom_type_scat_dispersion_source
H 0.00000 0.00000 0.49300 0.32291 0.14019 0.04081 10.51090 26.12570 3.14236 57.79970 0.0030380000826 'International Tables Volume C Table 6.1.1.4 (pp. 500-502)' 'Henke, Gullikson and Davis, At. Data and Nucl. Data Tables, 1993, 54, 2'
C 0.00347 0.00161 2.31000 1.02000 1.58860 0.86500 20.84390 10.20750 0.56870 51.65120 0.215599998832 'International Tables Volume C Table 6.1.1.4 (pp. 500-502)' 'Henke, Gullikson and Davis, At. Data and Nucl. Data Tables, 1993, 54, 2'
S 0.12424 0.12443 6.90530 5.20340 1.43790 1.58630 1.46790 22.21510 0.25360 56.17200 0.866900026798 'International Tables Volume C Table 6.1.1.4 (pp. 500-502)' 'Henke, Gullikson and Davis, At. Data and Nucl. Data Tables, 1993, 54, 2'
O 0.01158 0.00611 3.04850 2.28680 1.54630 0.86700 13.27710 5.70110 0.32390 32.90890 0.250800013542 'International Tables Volume C Table 6.1.1.4 (pp. 500-502)' 'Henke, Gullikson and Davis, At. Data and Nucl. Data Tables, 1993, 54, 2'

loop_
_geom_angle_atom_site_label_1
_geom_angle_atom_site_label_2
_geom_angle_atom_site_label_3
_geom_angle
O2 S1 O1 108.68(9)
O3 S1 O1 104.00(9)
O3 S1 O2 119.22(10)
C1 S1 O1 101.06(9)
C1 S1 O2 109.45(10)
C1 S1 O3 112.62(10)
C4 O1 S1 120.25(14)
C2 C1 S1 114.65(16)
C5 C1 S1 119.50(16)
C5 C1 C2 125.7(2)
H2 C2 C1 116.78(13)
C3 C2 C1 126.4(2)
C3 C2 H2 116.78(12)
C4 C3 C2 120.6(2)
C11 C3 C2 116.93(19)
C11 C3 C4 122.37(19)
C3 C4 O1 118.69(19)
C17 C4 O1 110.86(17)
C17 C4 C3 130.29(19)
C6 C5 C1 122.47(19)
C10 C5 C1 118.9(2)
C10 C5 C6 118.6(2)
H6 C6 C5 119.85(13)
C7 C6 C5 120.3(2)
C7 C6 H6 119.85(14)
H7 C7 C6 119.68(14)
C8 C7 C6 120.6(2)
C8 C7 H7 119.68(14)
H8 C8 C7 120.19(14)
C9 C8 C7 119.6(2)
C9 C8 H8 120.19(14)
H9 C9 C8 119.96(14)
C10 C9 C8 120.1(2)
C10 C9 H9 119.96(14)
C9 C10 C5 120.7(2)
H10 C10 C5 119.65(13)
H10 C10 C9 119.65(14)
C12 C11 C3 120.1(2)
C16 C11 C3 120.5(2)
C16 C11 C12 119.3(2)
H12 C12 C11 119.76(13)
C13 C12 C11 120.5(2)
C13 C12 H12 119.76(15)
H13 C13 C12 120.04(15)
C14 C13 C12 119.9(2)
C14 C13 H13 120.04(14)
H14 C14 C13 120.06(14)
C15 C14 C13 119.9(2)
C15 C14 H14 120.06(14)
H15 C15 C14 119.79(14)
C16 C15 C14 120.4(2)
C16 C15 H15 119.79(15)
C15 C16 C11 120.0(2)
H16 C16 C11 120.01(13)
H16 C16 C15 120.01(15)
C18 C17 C4 119.90(19)
C22 C17 C4 121.0(2)
C22 C17 C18 119.1(2)
H18 C18 C17 119.80(12)
C19 C18 C17 120.4(2)
C19 C18 H18 119.80(13)
H19 C19 C18 119.89(13)
C20 C19 C18 120.2(2)
C20 C19 H19 119.89(13)
H20 C20 C19 120.21(13)
C21 C20 C19 119.6(2)
C21 C20 H20 120.21(13)
H21 C21 C20 119.62(13)
C22 C21 C20 120.8(2)
C22 C21 H21 119.62(13)
C21 C22 C17 119.9(2)
H22 C22 C17 120.04(13)
H22 C22 C21 120.04(13)

loop_
_geom_bond_atom_site_label_1
_geom_bond_atom_site_label_2
_geom_bond_distance
S1 O1 1.5959(16)
S1 O2 1.4189(17)
S1 O3 1.4248(16)
S1 C1 1.753(2)
O1 C4 1.406(2)
C1 C2 1.348(3)
C1 C5 1.482(3)
C2 H2 0.9500
C2 C3 1.451(3)
C3 C4 1.345(3)
C3 C11 1.496(3)
C4 C17 1.476(3)
C5 C6 1.392(3)
C5 C10 1.403(3)
C6 H6 0.9500
C6 C7 1.389(3)
C7 H7 0.9500
C7 C8 1.384(3)
C8 H8 0.9500
C8 C9 1.387(3)
C9 H9 0.9500
C9 C10 1.385(3)
C10 H10 0.9500
C11 C12 1.391(3)
C11 C16 1.389(3)
C12 H12 0.9500
C12 C13 1.390(3)
C13 H13 0.9500
C13 C14 1.382(4)
C14 H14 0.9500
C14 C15 1.384(4)
C15 H15 0.9500
C15 C16 1.391(3)
C16 H16 0.9500
C17 C18 1.395(3)
C17 C22 1.402(3)
C18 H18 0.9500
C18 C19 1.387(3)
C19 H19 0.9500
C19 C20 1.389(3)
C20 H20 0.9500
C20 C21 1.384(3)
C21 H21 0.9500
C21 C22 1.385(3)
C22 H22 0.9500
